data_4112756
loop_
_publ_author_name
'Brendan F. Abrahams'
'Timothy A. Hudson'
'Richard Robson'

_publ_section_title
;
 Highly Symmetric Networks Derived from Cubane-Related Octametallic
 Complexes of a New Oxyanion of Carbon, C4O74-, Each Molecule Attached to
 Eight Neighbors by 24 Equivalent Hydrogen Bonds
;
_journal_name_full 'Journal of the American Chemical Society'
_journal_page_first 8624
_journal_page_last 8625
_journal_paper_doi 10.1021/ja048293+
_journal_volume 126
_journal_year 2004
_chemical_formula_moiety '(Zn 2+)8, (C4 O7 4-)4, (H2 O)12, (H2 O)24'
_chemical_formula_sum 'C16 H72 O64 Zn8'
_chemical_formula_weight 1811.70
_chemical_name_systematic
;
 ?
;
_space_group_IT_number 217
_symmetry_cell_setting cubic
_symmetry_space_group_name_Hall 'I -4 2 3'
_symmetry_space_group_name_H-M 'I -4 3 m'
_atom_sites_solution_hydrogens geom
_atom_sites_solution_primary direct
_atom_sites_solution_secondary difmap
_audit_creation_method SHELXL-97
_cell_angle_alpha 90.000(6)
_cell_angle_beta 90.000(7)
_cell_angle_gamma 90.000(6)
_cell_formula_units_Z 2
_cell_length_a 15.0160(12)
_cell_length_b 15.0160(11)
_cell_length_c 15.0160(13)
_cell_measurement_reflns_used 25
_cell_measurement_temperature 293(2)
_cell_measurement_theta_max 37.2
_cell_measurement_theta_min 2.1
_cell_volume 3385.8(5)
_computing_cell_refinement 'CAD-4 software'
_computing_data_collection 'CAD-4 software'
_computing_structure_refinement 'SHELXL-97 (Sheldrick, 1997)'
_computing_structure_solution 'SHELXS-97 (Sheldrick, 1997)'
_diffrn_ambient_temperature 293(2)
_diffrn_measured_fraction_theta_full 1.000
_diffrn_measured_fraction_theta_max 1.000
_diffrn_measurement_device_type 'Enraf-Nonius CAD-4 Diffractometer'
_diffrn_measurement_method 'omega 2-theta scans'
_diffrn_radiation_monochromator graphite
_diffrn_radiation_source 'fine-focus sealed tube'
_diffrn_radiation_type CuK\a
_diffrn_radiation_wavelength 1.54180
_diffrn_reflns_av_R_equivalents 0.0184
_diffrn_reflns_av_sigmaI/netI 0.0111
_diffrn_reflns_limit_h_max 18
_diffrn_reflns_limit_h_min -13
_diffrn_reflns_limit_k_max 18
_diffrn_reflns_limit_k_min -18
_diffrn_reflns_limit_l_max 18
_diffrn_reflns_limit_l_min -13
_diffrn_reflns_number 3105
_diffrn_reflns_theta_full 74.41
_diffrn_reflns_theta_max 74.41
_diffrn_reflns_theta_min 4.16
_diffrn_standards_decay_% 5.0
_diffrn_standards_interval_count 100
_diffrn_standards_number 3
_exptl_absorpt_coefficient_mu 4.209
_exptl_absorpt_correction_T_max 0.5341
_exptl_absorpt_correction_T_min 0.4835
_exptl_absorpt_correction_type analytical
_exptl_absorpt_process_details
;
 Sheldrick, H. M. SHELX-76
;
_exptl_crystal_colour colourless
_exptl_crystal_density_diffrn 1.777
_exptl_crystal_description 'rhombic dodecahedron'
_exptl_crystal_F_000 1840
_exptl_crystal_size_max 0.11
_exptl_crystal_size_mid 0.11
_exptl_crystal_size_min 0.11
_refine_diff_density_max 0.273
_refine_diff_density_min -0.233
_refine_diff_density_rms 0.065
_refine_ls_abs_structure_details 'Flack H D (1983), Acta Cryst. A39, 876-881'
_refine_ls_abs_structure_Flack 0.01(5)
_refine_ls_extinction_coef 0.00073(9)
_refine_ls_extinction_expression Fc^*^=kFc[1+0.001xFc^2^\l^3^/sin(2\q)]^-1/4^
_refine_ls_extinction_method SHELXL
_refine_ls_goodness_of_fit_ref 1.132
_refine_ls_hydrogen_treatment mixed
_refine_ls_matrix_type full
_refine_ls_number_parameters 65
_refine_ls_number_reflns 680
_refine_ls_number_restraints 0
_refine_ls_restrained_S_all 1.132
_refine_ls_R_factor_all 0.0248
_refine_ls_R_factor_gt 0.0248
_refine_ls_shift/su_max 0.004
_refine_ls_shift/su_mean 0.001
_refine_ls_structure_factor_coef Fsqd
_refine_ls_weighting_details 'calc w=1/[\s^2^(Fo^2^)+(0.0499P)^2^+0.8513P] where P=(Fo^2^+2Fc^2^)/3'
_refine_ls_weighting_scheme calc
_refine_ls_wR_factor_gt 0.0652
_refine_ls_wR_factor_ref 0.0653
_reflns_number_gt 679
_reflns_number_total 680
_reflns_threshold_expression >2sigma(I)
_cod_data_source_file ja0482932Bsi20040609_033922.cif
_cod_data_source_block znbcca
_cod_database_code 4112756

loop_
_symmetry_equiv_pos_as_xyz
'x, y, z'
'z, x, y'
'y, z, x'
'x, z, y'
'y, x, z'
'z, y, x'
'x, -y, -z'
'z, -x, -y'
'y, -z, -x'
'x, -z, -y'
'y, -x, -z'
'z, -y, -x'
'-x, y, -z'
'-z, x, -y'
'-y, z, -x'
'-x, z, -y'
'-y, x, -z'
'-z, y, -x'
'-x, -y, z'
'-z, -x, y'
'-y, -z, x'
'-x, -z, y'
'-y, -x, z'
'-z, -y, x'
'x+1/2, y+1/2, z+1/2'
'z+1/2, x+1/2, y+1/2'
'y+1/2, z+1/2, x+1/2'
'x+1/2, z+1/2, y+1/2'
'y+1/2, x+1/2, z+1/2'
'z+1/2, y+1/2, x+1/2'
'x+1/2, -y+1/2, -z+1/2'
'z+1/2, -x+1/2, -y+1/2'
'y+1/2, -z+1/2, -x+1/2'
'x+1/2, -z+1/2, -y+1/2'
'y+1/2, -x+1/2, -z+1/2'
'z+1/2, -y+1/2, -x+1/2'
'-x+1/2, y+1/2, -z+1/2'
'-z+1/2, x+1/2, -y+1/2'
'-y+1/2, z+1/2, -x+1/2'
'-x+1/2, z+1/2, -y+1/2'
'-y+1/2, x+1/2, -z+1/2'
'-z+1/2, y+1/2, -x+1/2'
'-x+1/2, -y+1/2, z+1/2'
'-z+1/2, -x+1/2, y+1/2'
'-y+1/2, -z+1/2, x+1/2'
'-x+1/2, -z+1/2, y+1/2'
'-y+1/2, -x+1/2, z+1/2'
'-z+1/2, -y+1/2, x+1/2'

loop_
_atom_site_label
_atom_site_type_symbol
_atom_site_fract_x
_atom_site_fract_y
_atom_site_fract_z
_atom_site_U_iso_or_equiv
_atom_site_adp_type
_atom_site_occupancy
_atom_site_symmetry_multiplicity
_atom_site_calc_flag
_atom_site_refinement_flags
Zn1 Zn 0.923513(19) 0.076487(19) 0.076487(19) 0.0201(2) Uani 1 6 d S
Zn2 Zn 0.76621(3) -0.23379(3) 0.23379(3) 0.0453(3) Uani 1 6 d S
C1 C 0.88406(17) -0.11594(17) 0.11594(17) 0.0232(8) Uani 1 6 d S
C2 C 0.82435(13) -0.05682(18) 0.17565(13) 0.0313(5) Uani 1 2 d S
O1 O 0.93742(12) -0.06258(12) 0.06258(12) 0.0198(5) Uani 1 6 d S
O2 O 0.83280(11) 0.02624(15) 0.16720(11) 0.0395(5) Uani 1 2 d S
O3 O 0.77148(12) -0.09349(18) 0.22852(12) 0.0499(7) Uani 1 2 d S
O4 O 0.7859(3) -0.2455(4) 0.3698(3) 0.072(3) Uani 0.50 1 d P
O5 O 0.907(3) -0.3929(18) 0.3929(18) 0.150 Uiso 0.239(16) 2 d SP
O6 O 0.8906(15) -0.1094(15) 0.4272(19) 0.150 Uiso 0.316(19) 2 d SP
O7 O 0.692(4) 0.0000 0.0000 0.150 Uiso 0.31(4) 4 d SP
O11 O 0.830(2) -0.077(2) 0.4428(19) 0.150 Uiso 0.213(11) 1 d P
O9 O 0.959(2) -0.311(3) 0.403(2) 0.150 Uiso 0.168(10) 1 d P
O10 O 0.647(3) -0.027(2) -0.027(2) 0.150 Uiso 0.230(19) 2 d SP
O8 O 0.916(3) -0.348(3) 0.478(3) 0.150 Uiso 0.148(12) 1 d P

loop_
_atom_site_aniso_label
_atom_site_aniso_U_11
_atom_site_aniso_U_22
_atom_site_aniso_U_33
_atom_site_aniso_U_23
_atom_site_aniso_U_13
_atom_site_aniso_U_12
Zn1 0.0201(2) 0.0201(2) 0.0201(2) -0.00086(12) 0.00086(12) 0.00086(12)
Zn2 0.0453(3) 0.0453(3) 0.0453(3) 0.01326(17) 0.01326(17) -0.01326(17)
C1 0.0232(8) 0.0232(8) 0.0232(8) 0.0033(9) 0.0033(9) -0.0033(9)
C2 0.0324(8) 0.0289(12) 0.0324(8) 0.0018(7) 0.0095(12) -0.0018(7)
O1 0.0198(5) 0.0198(5) 0.0198(5) 0.0023(6) 0.0023(6) -0.0023(6)
O2 0.0458(8) 0.0268(9) 0.0458(8) -0.0006(6) 0.0228(11) 0.0006(6)
O3 0.0552(11) 0.0395(12) 0.0552(11) 0.0046(6) 0.0359(13) -0.0046(6)
O4 0.064(3) 0.098(6) 0.0528(19) 0.020(2) 0.017(2) -0.026(4)

loop_
_atom_type_symbol
_atom_type_description
_atom_type_scat_dispersion_real
_atom_type_scat_dispersion_imag
_atom_type_scat_source
C C 0.0181 0.0091 'International Tables Vol C Tables 4.2.6.8 and 6.1.1.4'
H H 0.0000 0.0000 'International Tables Vol C Tables 4.2.6.8 and 6.1.1.4'
O O 0.0492 0.0322 'International Tables Vol C Tables 4.2.6.8 and 6.1.1.4'
Zn Zn -1.5491 0.6778 'International Tables Vol C Tables 4.2.6.8 and 6.1.1.4'

loop_
_geom_angle_atom_site_label_1
_geom_angle_atom_site_label_2
_geom_angle_atom_site_label_3
_geom_angle
_geom_angle_site_symmetry_1
_geom_angle_site_symmetry_3
O2 Zn1 O2 92.68(9) 15_656 .
O2 Zn1 O2 92.68(9) 15_656 4
O2 Zn1 O2 92.68(9) . 4
O2 Zn1 O1 132.92(4) 15_656 3_654
O2 Zn1 O1 132.92(4) . 3_654
O2 Zn1 O1 76.66(10) 4 3_654
O2 Zn1 O1 76.66(10) 15_656 8_665
O2 Zn1 O1 132.92(4) . 8_665
O2 Zn1 O1 132.92(4) 4 8_665
O1 Zn1 O1 78.12(12) 3_654 8_665
O2 Zn1 O1 132.92(4) 15_656 .
O2 Zn1 O1 76.66(10) . .
O2 Zn1 O1 132.92(4) 4 .
O1 Zn1 O1 78.12(12) 3_654 .
O1 Zn1 O1 78.12(12) 8_665 .
O4 Zn2 O4 18.5(3) 9_656 10
O4 Zn2 O4 105.9(3) 9_656 5_645
O4 Zn2 O4 93.96(17) 10 5_645
O4 Zn2 O4 79.2(3) 9_656 18_656
O4 Zn2 O4 93.96(17) 10 18_656
O4 Zn2 O4 93.96(17) 5_645 18_656
O4 Zn2 O4 93.96(17) 9_656 .
O4 Zn2 O4 79.2(3) 10 .
O4 Zn2 O4 18.5(3) 5_645 .
O4 Zn2 O4 105.9(3) 18_656 .
O4 Zn2 O4 93.96(17) 9_656 14_645
O4 Zn2 O4 105.9(3) 10 14_645
O4 Zn2 O4 79.2(3) 5_645 14_645
O4 Zn2 O4 18.5(3) 18_656 14_645
O4 Zn2 O4 93.96(17) . 14_645
O4 Zn2 O3 169.30(16) 9_656 .
O4 Zn2 O3 169.30(16) 10 .
O4 Zn2 O3 84.14(15) 5_645 .
O4 Zn2 O3 96.68(17) 18_656 .
O4 Zn2 O3 96.68(17) . .
O4 Zn2 O3 84.14(15) 14_645 .
O4 Zn2 O3 96.68(17) 9_656 5_645
O4 Zn2 O3 84.14(15) 10 5_645
O4 Zn2 O3 96.68(17) 5_645 5_645
O4 Zn2 O3 169.30(16) 18_656 5_645
O4 Zn2 O3 84.14(15) . 5_645
O4 Zn2 O3 169.30(16) 14_645 5_645
O3 Zn2 O3 85.63(10) . 5_645
O4 Zn2 O3 84.14(15) 9_656 10
O4 Zn2 O3 96.68(17) 10 10
O4 Zn2 O3 169.30(16) 5_645 10
O4 Zn2 O3 84.14(15) 18_656 10
O4 Zn2 O3 169.30(16) . 10
O4 Zn2 O3 96.68(17) 14_645 10
O3 Zn2 O3 85.63(10) . 10
O3 Zn2 O3 85.63(10) 5_645 10
O1 C1 C2 109.74(18) . 5_645
O1 C1 C2 109.74(18) . 10
C2 C1 C2 109.21(19) 5_645 10
O1 C1 C2 109.74(18) . .
C2 C1 C2 109.21(19) 5_645 .
C2 C1 C2 109.21(19) 10 .
O3 C2 O2 124.3(3) . .
O3 C2 C1 118.9(3) . .
O2 C2 C1 116.8(3) . .
C1 O1 Zn1 117.22(8) . 2_645
C1 O1 Zn1 117.22(8) . .
Zn1 O1 Zn1 100.73(10) 2_645 .
C1 O1 Zn1 117.22(8) . 7
Zn1 O1 Zn1 100.73(10) 2_645 7
Zn1 O1 Zn1 100.73(10) . 7
C2 O2 Zn1 119.6(2) . .
C2 O3 Zn2 119.2(2) . .
O4 O4 Zn2 80.75(17) 5_645 .
O9 O5 O9 84(4) . 10
O9 O5 O8 58.0(18) . .
O9 O5 O8 138(4) 10 .
O9 O5 O8 138(4) . 10
O9 O5 O8 58.0(18) 10 10
O8 O5 O8 144(4) . 10
O11 O6 O11 139(5) 5_645 .
O10 O7 O10 80(7) . 7
O6 O11 O9 106(3) . 39_546
O6 O11 O8 104(3) . 45_554
O9 O11 O8 118(3) 39_546 45_554
O8 O9 O5 60(2) . .
O8 O9 O11 102(3) . 44_655
O5 O9 O11 112(4) . 44_655
O7 O10 O10 50(4) . 7
O9 O8 O5 62(3) . .
O9 O8 O11 125(3) . 32
O5 O8 O11 160(4) . 32

loop_
_geom_bond_atom_site_label_1
_geom_bond_atom_site_label_2
_geom_bond_distance
_geom_bond_site_symmetry_2
Zn1 O2 2.069(2) 15_656
Zn1 O2 2.069(2) .
Zn1 O2 2.069(2) 4
Zn1 O1 2.1091(15) 3_654
Zn1 O1 2.1091(15) 8_665
Zn1 O1 2.1091(15) .
Zn2 O4 2.070(4) 9_656
Zn2 O4 2.070(4) 10
Zn2 O4 2.070(4) 5_645
Zn2 O4 2.070(4) 18_656
Zn2 O4 2.070(4) .
Zn2 O4 2.070(4) 14_645
Zn2 O3 2.110(3) .
Zn2 O3 2.110(3) 5_645
Zn2 O3 2.110(3) 10
C1 O1 1.388(6) .
C1 C2 1.548(3) 5_645
C1 C2 1.548(3) 10
C1 C2 1.548(3) .
C2 O3 1.251(4) .
C2 O2 1.260(4) .
O1 Zn1 2.1091(15) 2_645
O1 Zn1 2.1091(15) 7
O4 O4 0.665(13) 5_645
O5 O9 1.46(4) .
O5 O9 1.46(4) 10
O5 O8 1.45(4) .
O5 O8 1.45(4) 10
O6 O11 1.05(3) 5_645
O6 O11 1.05(3) .
O7 O10 0.89(5) .
O7 O10 0.89(5) 7
O11 O9 1.53(4) 39_546
O11 O8 1.56(5) 45_554
O9 O8 1.41(4) .
O9 O11 1.53(4) 44_655
O10 O10 1.13(9) 7
O8 O11 1.56(5) 32
